data_7118403
loop_
_publ_author_name
'Ichiro Hisaki'
'Nobuaki Ikenaka'
'Norimitsu Tohnai'
'Mikiji Miyata'

_publ_section_title
;
 Polymorphs of layered assemblies of hydrogen-bonded hexagonal networks
 caused by conformational frustration
;
_journal_name_full Chem.Commun.
_journal_page_first 300
_journal_volume 52
_journal_year 2016
_chemical_formula_moiety 'C60 H36 O12'
_chemical_formula_sum 'C60 H36 O12'
_chemical_formula_weight 948.93
_space_group_crystal_system triclinic
_space_group_IT_number 2
_space_group_name_Hall '-P 1'
_space_group_name_H-M_alt 'P -1'
_symmetry_space_group_name_Hall '-P 1'
_symmetry_space_group_name_H-M 'P -1'
_atom_sites_solution_hydrogens geom
_atom_sites_solution_primary direct
_atom_sites_solution_secondary difmap
_audit_update_record
;
2015-10-15 deposited with the CCDC.
2015-10-22 downloaded from the CCDC.
;
_cell_angle_alpha 103.3620(13)
_cell_angle_beta 98.9655(11)
_cell_angle_gamma 105.8050(10)
_cell_formula_units_Z 4
_cell_length_a 15.4431(3)
_cell_length_b 20.9868(4)
_cell_length_c 28.0527(6)
_cell_measurement_reflns_used 87842
_cell_measurement_temperature 273
_cell_measurement_theta_max 0.43
_cell_measurement_theta_min 13.07
_cell_volume 8275.7(3)
_computing_cell_refinement HKL2000
_computing_data_collection DENZO
_computing_data_reduction HKL2000
_computing_molecular_graphics 'CrystalStructure 4.1.1'
_computing_publication_material 'CrystalStructure 4.1.1 (Rigaku, 2015)'
_computing_structure_refinement 'SHELXL Version 2014/7 (Sheldrick, 2008)'
_computing_structure_solution 'SHELXD Version 2013/2 (Sheldrick, 2008)'
_diffrn_ambient_temperature 273
_diffrn_measured_fraction_theta_full 0.965
_diffrn_measured_fraction_theta_max 0.965
_diffrn_measurement_device_type 'CCD (MX225HE Rayonix)'
_diffrn_measurement_method \w
_diffrn_radiation_type synchrotron
_diffrn_radiation_wavelength 0.80000
_diffrn_reflns_av_R_equivalents 0.103
_diffrn_reflns_laue_measured_fraction_full 0.965
_diffrn_reflns_laue_measured_fraction_max 0.965
_diffrn_reflns_limit_h_max 17
_diffrn_reflns_limit_h_min 0
_diffrn_reflns_limit_k_max 22
_diffrn_reflns_limit_k_min -23
_diffrn_reflns_limit_l_max 29
_diffrn_reflns_limit_l_min -30
_diffrn_reflns_number 87842
_diffrn_reflns_point_group_measured_fraction_full 0.965
_diffrn_reflns_point_group_measured_fraction_max 0.965
_diffrn_reflns_theta_full 26.150
_diffrn_reflns_theta_max 26.150
_diffrn_reflns_theta_min 0.864
_diffrn_standards_interval_count .
_diffrn_standards_number 0
_exptl_absorpt_coefficient_mu 0.000
_exptl_absorpt_correction_type none
_exptl_crystal_colour colorless
_exptl_crystal_density_diffrn 0.762
_exptl_crystal_density_method 'not measured'
_exptl_crystal_description block
_exptl_crystal_F_000 1968.00
_exptl_crystal_recrystallization_method 'Re-crystallisation from solvent: N,N-dimethylformamide, methyl benzoate'
_exptl_crystal_size_max 0.100
_exptl_crystal_size_mid 0.040
_exptl_crystal_size_min 0.040
_refine_diff_density_max 0.63
_refine_diff_density_min -0.46
_refine_ls_extinction_method none
_refine_ls_goodness_of_fit_ref 1.489
_refine_ls_hydrogen_treatment constr
_refine_ls_number_parameters 1297
_refine_ls_number_reflns 22359
_refine_ls_number_restraints 0
_refine_ls_R_factor_all 0.1538
_refine_ls_R_factor_gt 0.1273
_refine_ls_shift/su_max 0.000
_refine_ls_structure_factor_coef Fsqd
_refine_ls_weighting_details 'w = 1/[\s^2^(Fo^2^)+(0.2000P)^2^] where P=(Fo^2^+2Fc^2^)/3'
_refine_ls_weighting_scheme calc
_refine_ls_wR_factor_gt 0.3619
_refine_ls_wR_factor_ref 0.3890
_reflns_Friedel_coverage 0.000
_reflns_friedel_fraction_full .
_reflns_friedel_fraction_max .
_reflns_number_gt 14878
_reflns_number_total 22359
_reflns_threshold_expression F^2^>2.0\s(F^2^)
_cod_data_source_file c5cc07690k2.cif
_cod_data_source_block 1_2D2
_cod_database_code 7118403
_platon_squeeze_void_probe_radius 1.20

loop_
_space_group_symop_id
_space_group_symop_operation_xyz
1 +X,+Y,+Z
2 -X,-Y,-Z

loop_
_atom_site_label
_atom_site_type_symbol
_atom_site_fract_x
_atom_site_fract_y
_atom_site_fract_z
_atom_site_U_iso_or_equiv
_atom_site_adp_type
_atom_site_occupancy
_atom_site_site_symmetry_order
_atom_site_calc_flag
_atom_site_refinement_flags_posn
_atom_site_refinement_flags_adp
_atom_site_refinement_flags_occupancy
_atom_site_disorder_assembly
_atom_site_disorder_group
O1 O 0.5148(3) 0.1969(2) 0.1469(2) 0.1426(19) Uani 1 1 d . . . . .
H1O H 0.4840 0.1568 0.1430 0.171 Uiso 1 1 calc R U . . .
O2 O 0.6280(2) 0.16174(19) 0.1781(2) 0.1350(18) Uani 1 1 d . . . . .
O3 O 0.6375(2) 0.5453(2) 0.38900(14) 0.1016(12) Uani 1 1 d . . . . .
O4 O 0.5477(3) 0.5676(3) 0.33195(15) 0.154(2) Uani 1 1 d . . . . .
H4O H 0.5166 0.5672 0.3531 0.185 Uiso 1 1 calc R U . . .
O5 O 1.0146(3) 1.04709(18) 0.32875(16) 0.1241(16) Uani 1 1 d . . . . .
H5O H 1.0225 1.0850 0.3482 0.149 Uiso 1 1 calc R U . . .
O6 O 1.1607(3) 1.0706(2) 0.36788(19) 0.1395(18) Uani 1 1 d . . . . .
O7 O 1.4020(3) 1.0750(2) 0.1435(2) 0.1460(19) Uani 1 1 d . . . . .
O8 O 1.5168(3) 1.03929(19) 0.1721(2) 0.1365(18) Uani 1 1 d . . . . .
H8O H 1.5472 1.0770 0.1704 0.164 Uiso 1 1 calc R U . . .
O9 O 1.5202(2) 0.5534(2) -0.05191(13) 0.1181(15) Uani 1 1 d . . . . .
H9O H 1.5524 0.5548 -0.0725 0.142 Uiso 1 1 calc R U . . .
O10 O 1.4097(2) 0.5045(2) -0.12129(14) 0.1018(12) Uani 1 1 d . . . . .
O11 O 1.0190(3) 0.15416(18) -0.09666(17) 0.1259(17) Uani 1 1 d . . . . .
O12 O 1.1642(3) 0.17813(17) -0.05662(16) 0.1244(16) Uani 1 1 d . . . . .
H12O H 1.1578 0.1406 -0.0762 0.149 Uiso 1 1 calc R U . . .
O13 O 0.9802(3) 0.82988(17) 0.61734(15) 0.1088(13) Uani 1 1 d . . . . .
O14 O 0.8377(3) 0.81209(19) 0.57485(17) 0.1368(18) Uani 1 1 d . . . . .
H14O H 0.8415 0.8456 0.5979 0.164 Uiso 1 1 calc R U . . .
O15 O 0.5733(3) 0.4484(3) 0.61248(15) 0.143(2) Uani 1 1 d . . . . .
O16 O 0.4701(2) 0.4392(3) 0.54615(14) 0.1181(15) Uani 1 1 d . . . . .
H16O H 0.4377 0.4392 0.5667 0.142 Uiso 1 1 calc R U . . .
O17 O 0.4738(3) -0.0382(2) 0.3039(2) 0.1451(19) Uani 1 1 d . . . . .
H17O H 0.4438 -0.0737 0.3090 0.174 Uiso 1 1 calc R U . . .
O18 O 0.5866(4) -0.0606(3) 0.3487(3) 0.186(3) Uani 1 1 d . . . . .
O19 O 0.8394(3) -0.0586(2) 0.11314(19) 0.144(2) Uani 1 1 d . . . . .
O20 O 0.9885(3) -0.02951(18) 0.14993(17) 0.1281(16) Uani 1 1 d . . . . .
H20O H 0.9830 -0.0661 0.1294 0.154 Uiso 1 1 calc R U . . .
O21 O 1.3677(2) 0.4592(2) 0.11324(14) 0.1118(14) Uani 1 1 d . . . . .
O22 O 1.4773(2) 0.4979(3) 0.18157(14) 0.144(2) Uani 1 1 d . . . . .
H22O H 1.5092 0.5025 0.1610 0.173 Uiso 1 1 calc R U . . .
O23 O 1.4613(4) 0.8302(3) 0.3581(3) 0.207(3) Uani 1 1 d . . . . .
H23O H 1.4912 0.8674 0.3552 0.249 Uiso 1 1 calc R U . . .
O24 O 1.3636(3) 0.83880(19) 0.2975(2) 0.1258(16) Uani 1 1 d . . . . .
C1 C 0.9207(2) 0.46992(16) 0.14920(14) 0.0536(10) Uani 1 1 d . . . . .
H1 H 0.9209 0.4276 0.1296 0.064 Uiso 1 1 calc R U . . .
C2 C 0.8604(2) 0.46961(17) 0.18071(14) 0.0499(9) Uani 1 1 d . . . . .
C3 C 0.8595(2) 0.53332(17) 0.21086(14) 0.0516(9) Uani 1 1 d . . . . .
C4 C 0.9186(2) 0.59385(17) 0.20651(14) 0.0557(10) Uani 1 1 d . . . . .
H4 H 0.9170 0.6359 0.2256 0.067 Uiso 1 1 calc R U . . .
C5 C 0.9805(2) 0.59462(16) 0.17473(13) 0.0476(9) Uani 1 1 d . . . . .
C6 C 1.0445(2) 0.65891(16) 0.17280(14) 0.0501(9) Uani 1 1 d . . . . .
C7 C 1.0437(3) 0.72375(17) 0.19991(15) 0.0612(11) Uani 1 1 d . . . . .
H7 H 0.9985 0.7249 0.2182 0.073 Uiso 1 1 calc R U . . .
C8 C 1.1051(3) 0.78570(17) 0.20122(15) 0.0592(11) Uani 1 1 d . . . . .
C9 C 1.1727(3) 0.78391(16) 0.17235(15) 0.0571(10) Uani 1 1 d . . . . .
C10 C 1.1733(2) 0.72037(16) 0.14453(15) 0.0559(10) Uani 1 1 d . . . . .
H10 H 1.2172 0.7195 0.1254 0.067 Uiso 1 1 calc R U . . .
C11 C 1.1112(2) 0.65714(16) 0.14379(13) 0.0480(9) Uani 1 1 d . . . . .
C12 C 1.1101(2) 0.59132(16) 0.11175(14) 0.0477(9) Uani 1 1 d . . . . .
C13 C 1.1713(2) 0.58689(17) 0.08024(14) 0.0546(10) Uani 1 1 d . . . . .
H13 H 1.2152 0.6276 0.0808 0.065 Uiso 1 1 calc R U . . .
C14 C 1.1704(2) 0.52628(17) 0.04871(14) 0.0519(9) Uani 1 1 d . . . . .
C15 C 1.1032(2) 0.46421(17) 0.04658(14) 0.0511(9) Uani 1 1 d . . . . .
C16 C 1.0415(2) 0.46770(16) 0.07751(14) 0.0533(10) Uani 1 1 d . . . . .
H16 H 0.9964 0.4270 0.0759 0.064 Uiso 1 1 calc R U . . .
C17 C 1.0438(2) 0.52936(15) 0.11083(14) 0.0470(9) Uani 1 1 d . . . . .
C18 C 0.9817(2) 0.53036(16) 0.14509(13) 0.0471(9) Uani 1 1 d . . . . .
C19 C 0.7939(2) 0.40271(17) 0.17883(15) 0.0546(10) Uani 1 1 d . . . . .
C20 C 0.6999(3) 0.3912(2) 0.1657(2) 0.0906(15) Uani 1 1 d . . . . .
H20 H 0.6787 0.4272 0.1609 0.109 Uiso 1 1 calc R U . . .
C21 C 0.6372(3) 0.3279(2) 0.1598(2) 0.0963(17) Uani 1 1 d . . . . .
H21 H 0.5742 0.3203 0.1488 0.116 Uiso 1 1 calc R U . . .
C22 C 0.6686(3) 0.2746(2) 0.17031(19) 0.0741(13) Uani 1 1 d . . . . .
C23 C 0.7589(3) 0.2881(2) 0.1872(2) 0.0995(18) Uani 1 1 d . . . . .
H23 H 0.7803 0.2543 0.1964 0.119 Uiso 1 1 calc R U . . .
C24 C 0.8215(3) 0.3516(2) 0.1914(2) 0.0949(17) Uani 1 1 d . . . . .
H24 H 0.8843 0.3594 0.2031 0.114 Uiso 1 1 calc R U . . .
C25 C 0.6011(4) 0.2056(2) 0.1641(2) 0.0914(16) Uani 1 1 d . . . . .
C26 C 0.7984(2) 0.53876(18) 0.24604(14) 0.0508(9) Uani 1 1 d . . . . .
C27 C 0.7308(3) 0.5708(3) 0.23882(19) 0.0909(15) Uani 1 1 d . . . . .
H27 H 0.7251 0.5893 0.2119 0.109 Uiso 1 1 calc R U . . .
C28 C 0.6720(3) 0.5752(3) 0.2715(2) 0.0989(17) Uani 1 1 d . . . . .
H28 H 0.6254 0.5947 0.2656 0.119 Uiso 1 1 calc R U . . .
C29 C 0.6839(3) 0.5501(2) 0.31321(15) 0.0667(12) Uani 1 1 d . . . . .
C30 C 0.7548(3) 0.5263(3) 0.32282(17) 0.0811(14) Uani 1 1 d . . . . .
H30 H 0.7675 0.5146 0.3526 0.097 Uiso 1 1 calc R U . . .
C31 C 0.8096(3) 0.5189(3) 0.28812(19) 0.0872(15) Uani 1 1 d . . . . .
H31 H 0.8559 0.4994 0.2944 0.105 Uiso 1 1 calc R U . . .
C32 C 0.6205(3) 0.5536(3) 0.3473(2) 0.0797(14) Uani 1 1 d . . . . .
C33 C 1.1018(3) 0.85036(18) 0.23434(16) 0.0657(12) Uani 1 1 d . . . . .
C34 C 1.1769(3) 0.8940(2) 0.27198(19) 0.0840(15) Uani 1 1 d . . . . .
H34 H 1.2322 0.8840 0.2754 0.101 Uiso 1 1 calc R U . . .
C35 C 1.1716(4) 0.9514(2) 0.3043(2) 0.0957(17) Uani 1 1 d . . . . .
H35 H 1.2229 0.9791 0.3301 0.115 Uiso 1 1 calc R U . . .
C36 C 1.0926(3) 0.9692(2) 0.2996(2) 0.0859(15) Uani 1 1 d . . . . .
C37 C 1.0160(4) 0.9270(2) 0.2626(2) 0.1003(18) Uani 1 1 d . . . . .
H37 H 0.9613 0.9379 0.2593 0.120 Uiso 1 1 calc R U . . .
C38 C 1.0209(3) 0.8678(2) 0.2300(2) 0.0865(15) Uani 1 1 d . . . . .
H38 H 0.9691 0.8393 0.2049 0.104 Uiso 1 1 calc R U . . .
C39 C 1.0891(4) 1.0332(2) 0.3339(2) 0.0984(18) Uani 1 1 d . . . . .
C40 C 1.2394(3) 0.84813(17) 0.16924(16) 0.0630(11) Uani 1 1 d . . . . .
C41 C 1.3339(3) 0.8594(2) 0.18100(19) 0.0779(13) Uani 1 1 d . . . . .
H41 H 1.3562 0.8271 0.1920 0.093 Uiso 1 1 calc R U . . .
C42 C 1.3952(3) 0.9182(2) 0.1765(2) 0.0886(15) Uani 1 1 d . . . . .
H42 H 1.4583 0.9246 0.1839 0.106 Uiso 1 1 calc R U . . .
C43 C 1.3642(3) 0.9671(2) 0.1614(2) 0.0810(14) Uani 1 1 d . . . . .
C44 C 1.2717(3) 0.9560(2) 0.1495(2) 0.0973(17) Uani 1 1 d . . . . .
H44 H 1.2501 0.9888 0.1386 0.117 Uiso 1 1 calc R U . . .
C45 C 1.2091(3) 0.8975(2) 0.1529(2) 0.0846(14) Uani 1 1 d . . . . .
H45 H 1.1461 0.8911 0.1443 0.102 Uiso 1 1 calc R U . . .
C46 C 1.4308(4) 1.0311(2) 0.1586(2) 0.0955(17) Uani 1 1 d . . . . .
C47 C 1.2377(3) 0.52726(18) 0.01603(14) 0.0543(10) Uani 1 1 d . . . . .
C48 C 1.2092(3) 0.4994(2) -0.03635(15) 0.0642(11) Uani 1 1 d . . . . .
H48 H 1.1464 0.4797 -0.0517 0.077 Uiso 1 1 calc R U . . .
C49 C 1.2734(3) 0.5008(2) -0.06535(16) 0.0687(12) Uani 1 1 d . . . . .
H49 H 1.2536 0.4819 -0.1001 0.082 Uiso 1 1 calc R U . . .
C50 C 1.3669(3) 0.5302(2) -0.04329(16) 0.0659(11) Uani 1 1 d . . . . .
C51 C 1.3948(3) 0.5587(2) 0.00750(17) 0.0758(13) Uani 1 1 d . . . . .
H51 H 1.4577 0.5789 0.0224 0.091 Uiso 1 1 calc R U . . .
C52 C 1.3320(3) 0.5584(2) 0.03743(16) 0.0699(12) Uani 1 1 d . . . . .
H52 H 1.3526 0.5791 0.0720 0.084 Uiso 1 1 calc R U . . .
C53 C 1.4352(3) 0.5300(2) -0.07482(19) 0.0743(13) Uani 1 1 d . . . . .
C54 C 1.0999(2) 0.39474(17) 0.01600(14) 0.0524(9) Uani 1 1 d . . . . .
C55 C 1.0191(3) 0.34931(19) -0.01821(16) 0.0678(12) Uani 1 1 d . . . . .
H55 H 0.9666 0.3628 -0.0231 0.081 Uiso 1 1 calc R U . . .
C56 C 1.0163(3) 0.2846(2) -0.04483(18) 0.0784(14) Uani 1 1 d . . . . .
H56 H 0.9624 0.2550 -0.0680 0.094 Uiso 1 1 calc R U . . .
C57 C 1.0934(3) 0.2635(2) -0.03724(16) 0.0691(12) Uani 1 1 d . . . . .
C58 C 1.1738(3) 0.3081(2) -0.00379(17) 0.0702(12) Uani 1 1 d . . . . .
H58 H 1.2262 0.2945 0.0012 0.084 Uiso 1 1 calc R U . . .
C59 C 1.1761(3) 0.37394(18) 0.02256(15) 0.0623(11) Uani 1 1 d . . . . .
H59 H 1.2305 0.4041 0.0450 0.075 Uiso 1 1 calc R U . . .
C60 C 1.0899(3) 0.1941(2) -0.0660(2) 0.0876(16) Uani 1 1 d . . . . .
C61 C 0.9531(2) 0.47372(15) 0.38746(13) 0.0452(9) Uani 1 1 d . . . . .
C62 C 0.9569(2) 0.53219(16) 0.42486(14) 0.0503(9) Uani 1 1 d . . . . .
H62 H 1.0041 0.5733 0.4296 0.060 Uiso 1 1 calc R U . . .
C63 C 0.8941(2) 0.53213(17) 0.45520(14) 0.0500(9) Uani 1 1 d . . . . .
C64 C 0.8229(2) 0.46878(17) 0.44775(13) 0.0511(9) Uani 1 1 d . . . . .
C65 C 0.8195(2) 0.41099(16) 0.41170(14) 0.0527(10) Uani 1 1 d . . . . .
H65 H 0.7725 0.3699 0.4071 0.063 Uiso 1 1 calc R U . . .
C66 C 0.8836(2) 0.41106(16) 0.38164(14) 0.0483(9) Uani 1 1 d . . . . .
C67 C 0.8818(2) 0.34715(16) 0.34569(14) 0.0520(10) Uani 1 1 d . . . . .
C68 C 0.8183(3) 0.28340(16) 0.34112(15) 0.0593(11) Uani 1 1 d . . . . .
H68 H 0.7725 0.2824 0.3592 0.071 Uiso 1 1 calc R U . . .
C69 C 0.8196(3) 0.22150(17) 0.31119(16) 0.0601(11) Uani 1 1 d . . . . .
C70 C 0.8888(3) 0.22331(17) 0.28250(16) 0.0615(11) Uani 1 1 d . . . . .
C71 C 0.9499(3) 0.28630(17) 0.28637(15) 0.0593(11) Uani 1 1 d . . . . .
H71 H 0.9951 0.2874 0.2679 0.071 Uiso 1 1 calc R U . . .
C72 C 0.9487(2) 0.34935(16) 0.31646(13) 0.0491(9) Uani 1 1 d . . . . .
C73 C 1.0133(2) 0.41583(16) 0.31870(13) 0.0472(9) Uani 1 1 d . . . . .
C74 C 1.0743(2) 0.42067(17) 0.28599(15) 0.0571(10) Uani 1 1 d . . . . .
H74 H 1.0731 0.3804 0.2631 0.069 Uiso 1 1 calc R U . . .
C75 C 1.1355(2) 0.48257(17) 0.28664(13) 0.0513(9) Uani 1 1 d . . . . .
C76 C 1.1380(2) 0.54368(17) 0.32147(14) 0.0505(9) Uani 1 1 d . . . . .
C77 C 1.0789(2) 0.53912(16) 0.35367(14) 0.0507(9) Uani 1 1 d . . . . .
H77 H 1.0807 0.5796 0.3766 0.061 Uiso 1 1 calc R U . . .
C78 C 1.0168(2) 0.47678(15) 0.35353(13) 0.0448(9) Uani 1 1 d . . . . .
C79 C 0.8981(3) 0.59808(17) 0.48995(14) 0.0539(10) Uani 1 1 d . . . . .
C80 C 0.9767(3) 0.6393(2) 0.52702(16) 0.0648(11) Uani 1 1 d . . . . .
H80 H 1.0279 0.6242 0.5314 0.078 Uiso 1 1 calc R U . . .
C81 C 0.9802(3) 0.7026(2) 0.55773(17) 0.0742(13) Uani 1 1 d . . . . .
H81 H 1.0333 0.7291 0.5827 0.089 Uiso 1 1 calc R U . . .
C82 C 0.9066(3) 0.7260(2) 0.55144(17) 0.0739(13) Uani 1 1 d . . . . .
C83 C 0.8274(3) 0.6855(2) 0.51509(18) 0.0797(14) Uani 1 1 d . . . . .
H83 H 0.7764 0.7009 0.5111 0.096 Uiso 1 1 calc R U . . .
C84 C 0.8232(3) 0.6226(2) 0.48478(16) 0.0699(12) Uani 1 1 d . . . . .
H84 H 0.7694 0.5960 0.4604 0.084 Uiso 1 1 calc R U . . .
C85 C 0.9100(4) 0.7941(2) 0.5834(2) 0.0934(17) Uani 1 1 d . . . . .
C86 C 0.7530(3) 0.46350(18) 0.47901(15) 0.0556(10) Uani 1 1 d . . . . .
C87 C 0.6600(3) 0.4371(2) 0.45583(16) 0.0687(12) Uani 1 1 d . . . . .
H87 H 0.6413 0.4227 0.4208 0.082 Uiso 1 1 calc R U . . .
C88 C 0.5935(3) 0.4318(3) 0.48491(18) 0.0796(13) Uani 1 1 d . . . . .
H88 H 0.5309 0.4155 0.4692 0.095 Uiso 1 1 calc R U . . .
C89 C 0.6208(3) 0.4506(2) 0.53661(17) 0.0691(12) Uani 1 1 d . . . . .
C90 C 0.7139(3) 0.4752(2) 0.55971(16) 0.0681(11) Uani 1 1 d . . . . .
H90 H 0.7323 0.4873 0.5946 0.082 Uiso 1 1 calc R U . . .
C91 C 0.7800(3) 0.4822(2) 0.53187(15) 0.0611(11) Uani 1 1 d . . . . .
H91 H 0.8425 0.4993 0.5480 0.073 Uiso 1 1 calc R U . . .
C92 C 0.5517(3) 0.4473(3) 0.5679(2) 0.0875(15) Uani 1 1 d . . . . .
C93 C 0.7529(3) 0.15616(18) 0.31207(18) 0.0725(13) Uani 1 1 d . . . . .
C94 C 0.6580(3) 0.1439(2) 0.2978(2) 0.0947(16) Uani 1 1 d . . . . .
H94 H 0.6365 0.1759 0.2859 0.114 Uiso 1 1 calc R U . . .
C95 C 0.5956(4) 0.0849(3) 0.3010(3) 0.1074(19) Uani 1 1 d . . . . .
H95 H 0.5324 0.0770 0.2908 0.129 Uiso 1 1 calc R U . . .
C96 C 0.6272(4) 0.0371(2) 0.3195(3) 0.1012(18) Uani 1 1 d . . . . .
C97 C 0.7189(4) 0.0492(3) 0.3336(3) 0.125(2) Uani 1 1 d . . . . .
H97 H 0.7400 0.0169 0.3455 0.150 Uiso 1 1 calc R U . . .
C98 C 0.7824(4) 0.1079(2) 0.3310(3) 0.112(2) Uani 1 1 d . . . . .
H98 H 0.8454 0.1154 0.3419 0.135 Uiso 1 1 calc R U . . .
C99 C 0.5579(5) -0.0247(3) 0.3230(3) 0.114(2) Uani 1 1 d . . . . .
C100 C 0.8945(3) 0.15995(18) 0.24831(17) 0.0687(12) Uani 1 1 d . . . . .
C101 C 0.8175(3) 0.1147(2) 0.2110(2) 0.0851(15) Uani 1 1 d . . . . .
H101 H 0.7609 0.1227 0.2089 0.102 Uiso 1 1 calc R U . . .
C102 C 0.8246(4) 0.0584(2) 0.1773(2) 0.0957(17) Uani 1 1 d . . . . .
H102 H 0.7732 0.0299 0.1518 0.115 Uiso 1 1 calc R U . . .
C103 C 0.9061(3) 0.0433(2) 0.1804(2) 0.0882(15) Uani 1 1 d . . . . .
C104 C 0.9824(4) 0.0882(2) 0.2169(2) 0.0933(16) Uani 1 1 d . . . . .
H104 H 1.0386 0.0796 0.2192 0.112 Uiso 1 1 calc R U . . .
C105 C 0.9765(3) 0.1459(2) 0.25014(19) 0.0848(15) Uani 1 1 d . . . . .
H105 H 1.0291 0.1759 0.2742 0.102 Uiso 1 1 calc R U . . .
C106 C 0.9108(4) -0.0189(2) 0.1457(2) 0.1039(19) Uani 1 1 d . . . . .
C107 C 1.2006(2) 0.48222(18) 0.25317(15) 0.0550(10) Uani 1 1 d . . . . .
C108 C 1.1717(3) 0.4628(3) 0.20236(19) 0.0936(17) Uani 1 1 d . . . . .
H108 H 1.1089 0.4501 0.1877 0.112 Uiso 1 1 calc R U . . .
C109 C 1.2341(3) 0.4615(3) 0.17171(18) 0.0992(18) Uani 1 1 d . . . . .
H109 H 1.2120 0.4479 0.1369 0.119 Uiso 1 1 calc R U . . .
C110 C 1.3247(3) 0.4790(2) 0.19080(15) 0.0670(12) Uani 1 1 d . . . . .
C111 C 1.3561(3) 0.5054(4) 0.2426(2) 0.121(2) Uani 1 1 d . . . . .
H111 H 1.4193 0.5220 0.2569 0.146 Uiso 1 1 calc R U . . .
C112 C 1.2939(3) 0.5071(4) 0.27331(19) 0.112(2) Uani 1 1 d . . . . .
H112 H 1.3160 0.5254 0.3080 0.135 Uiso 1 1 calc R U . . .
C113 C 1.3912(3) 0.4764(3) 0.15881(19) 0.0759(13) Uani 1 1 d . . . . .
C114 C 1.1994(3) 0.61307(18) 0.32327(15) 0.0562(10) Uani 1 1 d . . . . .
C115 C 1.1885(3) 0.6423(2) 0.2855(2) 0.0894(15) Uani 1 1 d . . . . .
H115 H 1.1406 0.6183 0.2570 0.107 Uiso 1 1 calc R U . . .
C116 C 1.2465(4) 0.7070(2) 0.2879(2) 0.0900(15) Uani 1 1 d . . . . .
H116 H 1.2348 0.7267 0.2621 0.108 Uiso 1 1 calc R U . . .
C117 C 1.3188(3) 0.7412(2) 0.3268(2) 0.0838(14) Uani 1 1 d . . . . .
C118 C 1.3305(5) 0.7130(4) 0.3648(3) 0.195(5) Uani 1 1 d . . . . .
H118 H 1.3817 0.7356 0.3917 0.234 Uiso 1 1 calc R U . . .
C119 C 1.2700(5) 0.6525(3) 0.3652(3) 0.150(3) Uani 1 1 d . . . . .
H119 H 1.2760 0.6375 0.3939 0.180 Uiso 1 1 calc R U . . .
C120 C 1.3831(4) 0.8081(3) 0.3276(3) 0.107(2) Uani 1 1 d . . . . .

loop_
_atom_site_aniso_label
_atom_site_aniso_U_11
_atom_site_aniso_U_22
_atom_site_aniso_U_33
_atom_site_aniso_U_23
_atom_site_aniso_U_13
_atom_site_aniso_U_12
O1 0.068(2) 0.080(3) 0.268(6) 0.092(3) 0.024(3) -0.0205(19)
O2 0.069(2) 0.060(2) 0.272(6) 0.079(3) 0.039(3) -0.0118(18)
O3 0.065(2) 0.177(4) 0.082(2) 0.042(2) 0.0527(17) 0.043(2)
O4 0.095(3) 0.327(7) 0.115(3) 0.110(4) 0.081(2) 0.115(4)
O5 0.108(3) 0.068(2) 0.160(4) -0.045(2) 0.034(3) 0.035(2)
O6 0.117(3) 0.075(3) 0.173(4) -0.062(3) 0.029(3) 0.031(2)
O7 0.089(3) 0.074(3) 0.269(6) 0.083(3) 0.049(3) -0.015(2)
O8 0.073(3) 0.069(2) 0.265(6) 0.076(3) 0.054(3) -0.0123(19)
O9 0.058(2) 0.188(4) 0.093(2) 0.009(2) 0.0538(18) 0.022(2)
O10 0.078(2) 0.152(3) 0.086(2) 0.026(2) 0.0574(18) 0.039(2)
O11 0.085(2) 0.069(2) 0.167(4) -0.061(2) 0.005(2) 0.029(2)
O12 0.099(3) 0.063(2) 0.169(4) -0.049(2) 0.008(2) 0.040(2)
O13 0.088(2) 0.062(2) 0.131(3) -0.047(2) 0.016(2) 0.0211(19)
O14 0.103(3) 0.076(2) 0.179(4) -0.067(2) 0.011(3) 0.044(2)
O15 0.076(2) 0.299(7) 0.088(3) 0.080(3) 0.061(2) 0.071(3)
O16 0.069(2) 0.211(5) 0.099(3) 0.051(3) 0.059(2) 0.055(3)
O17 0.082(3) 0.078(3) 0.253(6) 0.069(3) 0.043(3) -0.029(2)
O18 0.117(4) 0.113(4) 0.306(8) 0.118(5) 0.027(4) -0.035(3)
O19 0.119(3) 0.070(2) 0.187(4) -0.063(3) 0.007(3) 0.039(2)
O20 0.106(3) 0.069(2) 0.172(4) -0.046(2) 0.035(3) 0.035(2)
O21 0.0566(19) 0.182(4) 0.083(2) 0.010(2) 0.0491(17) 0.021(2)
O22 0.063(2) 0.267(6) 0.091(2) 0.027(3) 0.054(2) 0.038(3)
O23 0.133(4) 0.143(5) 0.288(7) 0.141(5) -0.026(5) -0.069(4)
O24 0.080(2) 0.070(2) 0.225(5) 0.080(3) 0.037(3) -0.0135(19)
C1 0.055(2) 0.0213(16) 0.082(3) 0.0034(16) 0.0452(19) 0.0025(15)
C2 0.045(2) 0.0312(18) 0.077(2) 0.0164(16) 0.0409(18) 0.0024(15)
C3 0.046(2) 0.0355(18) 0.068(2) 0.0075(16) 0.0380(18) -0.0022(15)
C4 0.054(2) 0.0329(18) 0.074(2) -0.0025(16) 0.0455(19) 0.0027(16)
C5 0.0473(19) 0.0244(16) 0.067(2) 0.0031(15) 0.0382(17) -0.0012(14)
C6 0.049(2) 0.0254(16) 0.071(2) 0.0013(15) 0.0422(18) -0.0003(15)
C7 0.058(2) 0.0266(18) 0.089(3) -0.0077(17) 0.054(2) -0.0009(16)
C8 0.058(2) 0.0264(17) 0.086(3) -0.0019(17) 0.046(2) 0.0012(16)
C9 0.059(2) 0.0173(16) 0.089(3) 0.0021(16) 0.046(2) -0.0019(15)
C10 0.055(2) 0.0281(17) 0.084(3) 0.0070(17) 0.053(2) 0.0008(15)
C11 0.049(2) 0.0225(16) 0.071(2) 0.0034(15) 0.0419(17) 0.0005(14)
C12 0.0460(19) 0.0264(16) 0.073(2) 0.0082(15) 0.0433(18) 0.0042(14)
C13 0.053(2) 0.0301(17) 0.078(2) 0.0060(17) 0.0478(19) 0.0005(15)
C14 0.048(2) 0.0375(19) 0.070(2) 0.0040(17) 0.0441(18) 0.0074(16)
C15 0.049(2) 0.0304(17) 0.069(2) -0.0011(16) 0.0354(18) 0.0066(15)
C16 0.051(2) 0.0207(16) 0.081(3) -0.0030(16) 0.0436(19) -0.0004(14)
C17 0.0461(19) 0.0228(16) 0.070(2) 0.0032(15) 0.0369(17) 0.0029(14)
C18 0.0433(19) 0.0256(16) 0.070(2) 0.0053(15) 0.0379(17) 0.0001(14)
C19 0.045(2) 0.0295(18) 0.092(3) 0.0180(18) 0.0432(19) -0.0002(15)
C20 0.069(3) 0.057(3) 0.148(5) 0.037(3) 0.047(3) 0.005(2)
C21 0.063(3) 0.057(3) 0.161(5) 0.042(3) 0.035(3) -0.006(2)
C22 0.060(3) 0.040(2) 0.118(4) 0.027(2) 0.044(2) -0.008(2)
C23 0.064(3) 0.054(3) 0.176(5) 0.058(3) 0.022(3) -0.005(2)
C24 0.057(3) 0.057(3) 0.157(5) 0.043(3) 0.024(3) -0.012(2)
C25 0.069(3) 0.048(3) 0.152(5) 0.038(3) 0.045(3) -0.008(2)
C26 0.045(2) 0.0438(19) 0.064(2) 0.0113(17) 0.0359(18) 0.0051(16)
C27 0.085(3) 0.114(4) 0.093(3) 0.037(3) 0.063(3) 0.033(3)
C28 0.076(3) 0.155(5) 0.098(4) 0.049(4) 0.058(3) 0.057(3)
C29 0.051(2) 0.089(3) 0.061(3) 0.018(2) 0.039(2) 0.013(2)
C30 0.069(3) 0.130(4) 0.070(3) 0.038(3) 0.048(2) 0.046(3)
C31 0.068(3) 0.123(4) 0.098(4) 0.040(3) 0.058(3) 0.046(3)
C32 0.047(3) 0.127(4) 0.077(3) 0.037(3) 0.041(2) 0.025(3)
C33 0.063(3) 0.0287(18) 0.092(3) -0.0069(19) 0.045(2) -0.0008(18)
C34 0.072(3) 0.037(2) 0.123(4) -0.016(2) 0.035(3) 0.013(2)
C35 0.081(3) 0.046(3) 0.129(4) -0.027(3) 0.030(3) 0.011(2)
C36 0.082(3) 0.039(2) 0.118(4) -0.016(2) 0.043(3) 0.012(2)
C37 0.080(3) 0.057(3) 0.139(4) -0.029(3) 0.039(3) 0.021(3)
C38 0.071(3) 0.044(2) 0.122(4) -0.021(2) 0.042(3) 0.009(2)
C39 0.094(4) 0.049(3) 0.130(4) -0.025(3) 0.047(3) 0.017(3)
C40 0.066(3) 0.0228(18) 0.092(3) 0.0026(18) 0.046(2) -0.0026(17)
C41 0.059(3) 0.039(2) 0.133(4) 0.026(2) 0.043(3) 0.0014(19)
C42 0.055(3) 0.053(3) 0.159(5) 0.039(3) 0.042(3) 0.002(2)
C43 0.070(3) 0.035(2) 0.129(4) 0.021(2) 0.040(3) -0.007(2)
C44 0.069(3) 0.049(3) 0.168(5) 0.045(3) 0.031(3) -0.004(2)
C45 0.063(3) 0.047(3) 0.135(4) 0.027(3) 0.037(3) -0.004(2)
C46 0.073(4) 0.045(3) 0.165(5) 0.036(3) 0.045(3) -0.002(2)
C47 0.053(2) 0.0426(19) 0.070(3) 0.0070(18) 0.0445(19) 0.0116(17)
C48 0.054(2) 0.065(2) 0.073(3) 0.004(2) 0.044(2) 0.0170(19)
C49 0.062(3) 0.081(3) 0.071(3) 0.017(2) 0.044(2) 0.022(2)
C50 0.065(3) 0.067(3) 0.072(3) 0.010(2) 0.052(2) 0.021(2)
C51 0.054(2) 0.077(3) 0.086(3) 0.005(2) 0.043(2) 0.004(2)
C52 0.057(2) 0.064(3) 0.079(3) -0.002(2) 0.047(2) 0.007(2)
C53 0.062(3) 0.087(3) 0.084(3) 0.015(3) 0.052(3) 0.027(2)
C54 0.056(2) 0.0320(18) 0.068(2) 0.0015(16) 0.0391(19) 0.0095(17)
C55 0.054(2) 0.042(2) 0.095(3) -0.010(2) 0.027(2) 0.0143(18)
C56 0.059(3) 0.048(2) 0.097(3) -0.028(2) 0.019(2) 0.008(2)
C57 0.067(3) 0.042(2) 0.086(3) -0.013(2) 0.031(2) 0.017(2)
C58 0.060(2) 0.044(2) 0.095(3) -0.012(2) 0.030(2) 0.021(2)
C59 0.052(2) 0.038(2) 0.082(3) -0.0116(18) 0.0301(19) 0.0071(17)
C60 0.069(3) 0.044(2) 0.125(4) -0.026(3) 0.027(3) 0.018(2)
C61 0.0447(19) 0.0232(16) 0.065(2) 0.0028(15) 0.0357(17) 0.0027(14)
C62 0.054(2) 0.0216(16) 0.073(2) 0.0021(15) 0.0398(18) 0.0033(14)
C63 0.051(2) 0.0324(17) 0.066(2) 0.0047(16) 0.0367(18) 0.0089(15)
C64 0.052(2) 0.0388(19) 0.064(2) 0.0031(16) 0.0420(18) 0.0101(16)
C65 0.052(2) 0.0265(17) 0.078(2) 0.0060(16) 0.0454(19) -0.0006(15)
C66 0.049(2) 0.0255(16) 0.074(2) 0.0073(15) 0.0433(18) 0.0070(15)
C67 0.051(2) 0.0248(17) 0.077(2) 0.0013(16) 0.0435(18) 0.0020(15)
C68 0.059(2) 0.0243(17) 0.095(3) 0.0082(17) 0.054(2) 0.0019(16)
C69 0.056(2) 0.0255(18) 0.090(3) 0.0043(17) 0.041(2) -0.0025(16)
C70 0.058(2) 0.0274(18) 0.088(3) -0.0037(18) 0.040(2) -0.0004(16)
C71 0.055(2) 0.0312(18) 0.086(3) -0.0036(17) 0.050(2) 0.0044(16)
C72 0.049(2) 0.0241(16) 0.071(2) 0.0017(15) 0.0405(18) 0.0014(14)
C73 0.0465(19) 0.0255(16) 0.067(2) 0.0020(15) 0.0391(17) 0.0026(14)
C74 0.055(2) 0.0309(18) 0.078(3) -0.0030(17) 0.0484(19) -0.0001(16)
C75 0.048(2) 0.0384(19) 0.063(2) 0.0073(16) 0.0370(17) -0.0007(16)
C76 0.047(2) 0.0309(17) 0.076(2) 0.0128(16) 0.0420(18) 0.0030(15)
C77 0.055(2) 0.0215(16) 0.071(2) 0.0009(15) 0.0411(18) 0.0020(15)
C78 0.0451(19) 0.0229(16) 0.064(2) 0.0037(15) 0.0368(17) 0.0018(14)
C79 0.059(2) 0.0364(19) 0.068(2) 0.0004(17) 0.043(2) 0.0136(17)
C80 0.051(2) 0.049(2) 0.085(3) -0.005(2) 0.027(2) 0.0152(19)
C81 0.058(3) 0.054(2) 0.088(3) -0.017(2) 0.022(2) 0.012(2)
C82 0.071(3) 0.043(2) 0.089(3) -0.020(2) 0.034(2) 0.014(2)
C83 0.071(3) 0.058(3) 0.101(3) -0.013(2) 0.028(3) 0.033(2)
C84 0.065(3) 0.049(2) 0.081(3) -0.013(2) 0.024(2) 0.016(2)
C85 0.086(4) 0.054(3) 0.119(4) -0.025(3) 0.040(3) 0.021(3)
C86 0.053(2) 0.0407(19) 0.078(3) 0.0108(18) 0.048(2) 0.0112(17)
C87 0.056(3) 0.082(3) 0.068(3) 0.014(2) 0.040(2) 0.014(2)
C88 0.056(3) 0.100(4) 0.086(3) 0.026(3) 0.044(2) 0.016(2)
C89 0.062(3) 0.090(3) 0.074(3) 0.026(2) 0.052(2) 0.033(2)
C90 0.063(3) 0.084(3) 0.068(3) 0.022(2) 0.043(2) 0.024(2)
C91 0.052(2) 0.065(2) 0.068(3) 0.011(2) 0.0403(19) 0.0148(19)
C92 0.053(3) 0.137(5) 0.084(4) 0.031(3) 0.047(3) 0.032(3)
C93 0.067(3) 0.0220(18) 0.118(3) 0.003(2) 0.052(2) -0.0052(18)
C94 0.072(3) 0.049(3) 0.163(5) 0.036(3) 0.049(3) 0.003(2)
C95 0.060(3) 0.062(3) 0.188(6) 0.043(4) 0.039(3) -0.012(2)
C96 0.078(4) 0.043(3) 0.176(5) 0.036(3) 0.051(3) -0.006(2)
C97 0.081(4) 0.063(3) 0.231(7) 0.076(4) 0.035(4) -0.007(3)
C98 0.071(3) 0.048(3) 0.209(7) 0.048(3) 0.031(4) -0.005(2)
C99 0.096(5) 0.046(3) 0.187(6) 0.047(4) 0.039(4) -0.010(3)
C100 0.070(3) 0.0279(19) 0.104(3) 0.002(2) 0.045(2) 0.0082(18)
C101 0.068(3) 0.032(2) 0.132(4) -0.019(2) 0.034(3) 0.009(2)
C102 0.082(3) 0.045(3) 0.130(4) -0.024(3) 0.023(3) 0.015(2)
C103 0.081(3) 0.039(2) 0.123(4) -0.017(2) 0.032(3) 0.015(2)
C104 0.080(3) 0.050(3) 0.132(4) -0.018(3) 0.039(3) 0.022(2)
C105 0.071(3) 0.045(2) 0.119(4) -0.016(2) 0.044(3) 0.009(2)
C106 0.092(4) 0.049(3) 0.146(5) -0.024(3) 0.034(4) 0.023(3)
C107 0.040(2) 0.050(2) 0.072(3) 0.0099(18) 0.0386(18) 0.0003(16)
C108 0.052(3) 0.149(5) 0.079(3) 0.020(3) 0.041(2) 0.027(3)
C109 0.056(3) 0.174(6) 0.072(3) 0.028(3) 0.044(2) 0.034(3)
C110 0.053(2) 0.084(3) 0.065(3) 0.015(2) 0.042(2) 0.014(2)
C111 0.051(3) 0.208(7) 0.086(4) 0.020(4) 0.044(3) 0.013(3)
C112 0.067(3) 0.183(6) 0.073(3) 0.018(3) 0.044(3) 0.020(3)
C113 0.050(3) 0.100(3) 0.076(3) 0.015(3) 0.045(2) 0.014(2)
C114 0.052(2) 0.0330(18) 0.080(3) 0.0136(19) 0.040(2) -0.0027(17)
C115 0.070(3) 0.060(3) 0.125(4) 0.041(3) 0.022(3) -0.012(2)
C116 0.078(3) 0.060(3) 0.125(4) 0.044(3) 0.031(3) -0.007(3)
C117 0.063(3) 0.050(3) 0.128(4) 0.030(3) 0.035(3) -0.010(2)
C118 0.151(7) 0.131(6) 0.214(8) 0.113(6) -0.067(6) -0.086(5)
C119 0.144(6) 0.095(4) 0.152(6) 0.070(4) -0.011(5) -0.059(4)
C120 0.068(4) 0.067(3) 0.167(6) 0.044(4) 0.027(4) -0.021(3)

loop_
_atom_type_symbol
_atom_type_description
_atom_type_scat_dispersion_real
_atom_type_scat_dispersion_imag
_atom_type_scat_source
C C 0.0000 0.0000
;
International Tables for Crystallography
(Vol. C, Tables 4.2.6.8 and 6.1.1.4)
;
H H 0.0000 0.0000
;
International Tables for Crystallography
(Vol. C, Table 6.1.1.4)
;
O O 0.0000 0.0000
;
International Tables for Crystallography
(Vol. C, Tables 4.2.6.8 and 6.1.1.4)
;

loop_
_geom_angle_atom_site_label_1
_geom_angle_atom_site_label_2
_geom_angle_atom_site_label_3
_geom_angle
_geom_angle_site_symmetry_1
_geom_angle_site_symmetry_3
C25 O1 H1O 109.5 . .
C32 O4 H4O 109.5 . .
C39 O5 H5O 109.5 . .
C46 O8 H8O 109.5 . .
C53 O9 H9O 109.5 . .
C60 O12 H12O 109.5 . .
C85 O14 H14O 109.5 . .
C92 O16 H16O 109.5 . .
C99 O17 H17O 109.5 . .
C106 O20 H20O 109.5 . .
C113 O22 H22O 109.5 . .
C120 O23 H23O 109.5 . .
C2 C1 C18 123.6(3) . .
C2 C1 H1 118.2 . .
C18 C1 H1 118.2 . .
C1 C2 C3 119.0(3) . .
C1 C2 C19 118.7(3) . .
C3 C2 C19 122.2(3) . .
C4 C3 C2 118.1(3) . .
C4 C3 C26 118.6(3) . .
C2 C3 C26 123.3(3) . .
C3 C4 C5 123.3(3) . .
C3 C4 H4 118.3 . .
C5 C4 H4 118.3 . .
C4 C5 C18 118.2(3) . .
C4 C5 C6 121.9(3) . .
C18 C5 C6 119.8(3) . .
C7 C6 C11 117.9(3) . .
C7 C6 C5 122.0(3) . .
C11 C6 C5 120.1(3) . .
C8 C7 C6 124.3(3) . .
C8 C7 H7 117.8 . .
C6 C7 H7 117.8 . .
C7 C8 C9 117.8(3) . .
C7 C8 C33 119.2(3) . .
C9 C8 C33 122.9(3) . .
C10 C9 C8 118.7(3) . .
C10 C9 C40 119.3(3) . .
C8 C9 C40 122.0(3) . .
C9 C10 C11 123.4(3) . .
C9 C10 H10 118.3 . .
C11 C10 H10 118.3 . .
C10 C11 C6 117.9(3) . .
C10 C11 C12 122.0(3) . .
C6 C11 C12 120.0(3) . .
C13 C12 C17 117.7(3) . .
C13 C12 C11 122.4(3) . .
C17 C12 C11 119.8(3) . .
C14 C13 C12 123.8(3) . .
C14 C13 H13 118.1 . .
C12 C13 H13 118.1 . .
C13 C14 C15 119.0(3) . .
C13 C14 C47 119.6(3) . .
C15 C14 C47 121.3(3) . .
C16 C15 C14 117.9(3) . .
C16 C15 C54 118.6(3) . .
C14 C15 C54 123.3(3) . .
C15 C16 C17 123.2(3) . .
C15 C16 H16 118.4 . .
C17 C16 H16 118.4 . .
C16 C17 C12 118.2(3) . .
C16 C17 C18 121.6(3) . .
C12 C17 C18 120.1(3) . .
C1 C18 C5 117.8(3) . .
C1 C18 C17 122.6(3) . .
C5 C18 C17 119.6(3) . .
C24 C19 C20 117.2(3) . .
C24 C19 C2 122.4(4) . .
C20 C19 C2 120.4(4) . .
C21 C20 C19 121.4(5) . .
C21 C20 H20 119.3 . .
C19 C20 H20 119.3 . .
C20 C21 C22 119.6(5) . .
C20 C21 H21 120.2 . .
C22 C21 H21 120.2 . .
C23 C22 C21 118.4(4) . .
C23 C22 C25 121.4(5) . .
C21 C22 C25 120.2(4) . .
C22 C23 C24 121.1(5) . .
C22 C23 H23 119.5 . .
C24 C23 H23 119.5 . .
C19 C24 C23 121.8(5) . .
C19 C24 H24 119.1 . .
C23 C24 H24 119.1 . .
O2 C25 O1 123.0(4) . .
O2 C25 C22 119.7(5) . .
O1 C25 C22 117.1(5) . .
C31 C26 C27 117.0(3) . .
C31 C26 C3 122.2(4) . .
C27 C26 C3 120.6(4) . .
C28 C27 C26 120.9(5) . .
C28 C27 H27 119.5 . .
C26 C27 H27 119.5 . .
C27 C28 C29 119.1(5) . .
C27 C28 H28 120.5 . .
C29 C28 H28 120.5 . .
C30 C29 C28 119.6(4) . .
C30 C29 C32 121.2(4) . .
C28 C29 C32 119.1(4) . .
C29 C30 C31 119.9(4) . .
C29 C30 H30 120.1 . .
C31 C30 H30 120.1 . .
C26 C31 C30 122.9(5) . .
C26 C31 H31 118.5 . .
C30 C31 H31 118.5 . .
O3 C32 O4 120.8(4) . .
O3 C32 C29 122.0(4) . .
O4 C32 C29 117.2(5) . .
C34 C33 C38 117.5(3) . .
C34 C33 C8 121.5(4) . .
C38 C33 C8 121.0(4) . .
C35 C34 C33 121.2(5) . .
C35 C34 H34 119.4 . .
C33 C34 H34 119.4 . .
C34 C35 C36 121.4(5) . .
C34 C35 H35 119.3 . .
C36 C35 H35 119.3 . .
C35 C36 C37 119.2(4) . .
C35 C36 C39 120.7(5) . .
C37 C36 C39 120.1(5) . .
C36 C37 C38 119.4(5) . .
C36 C37 H37 120.3 . .
C38 C37 H37 120.3 . .
C33 C38 C37 121.3(4) . .
C33 C38 H38 119.4 . .
C37 C38 H38 119.4 . .
O5 C39 O6 123.0(4) . .
O5 C39 C36 118.6(5) . .
O6 C39 C36 118.4(5) . .
C41 C40 C45 117.8(3) . .
C41 C40 C9 121.0(4) . .
C45 C40 C9 121.1(4) . .
C42 C41 C40 120.6(4) . .
C42 C41 H41 119.7 . .
C40 C41 H41 119.7 . .
C43 C42 C41 120.8(4) . .
C43 C42 H42 119.6 . .
C41 C42 H42 119.6 . .
C44 C43 C42 118.8(4) . .
C44 C43 C46 120.9(5) . .
C42 C43 C46 120.3(5) . .
C43 C44 C45 121.6(5) . .
C43 C44 H44 119.2 . .
C45 C44 H44 119.2 . .
C44 C45 C40 120.4(5) . .
C44 C45 H45 119.8 . .
C40 C45 H45 119.8 . .
O7 C46 O8 122.4(4) . .
O7 C46 C43 120.0(5) . .
O8 C46 C43 117.6(5) . .
C52 C47 C48 118.1(3) . .
C52 C47 C14 119.8(3) . .
C48 C47 C14 122.0(3) . .
C49 C48 C47 120.4(4) . .
C49 C48 H48 119.8 . .
C47 C48 H48 119.8 . .
C48 C49 C50 120.6(4) . .
C48 C49 H49 119.7 . .
C50 C49 H49 119.7 . .
C51 C50 C49 119.2(3) . .
C51 C50 C53 120.8(4) . .
C49 C50 C53 120.0(4) . .
C50 C51 C52 121.4(4) . .
C50 C51 H51 119.3 . .
C52 C51 H51 119.3 . .
C51 C52 C47 120.2(4) . .
C51 C52 H52 119.9 . .
C47 C52 H52 119.9 . .
O10 C53 O9 122.2(4) . .
O10 C53 C50 120.8(4) . .
O9 C53 C50 116.9(4) . .
C59 C54 C55 118.8(3) . .
C59 C54 C15 119.9(3) . .
C55 C54 C15 121.3(3) . .
C56 C55 C54 120.6(4) . .
C56 C55 H55 119.7 . .
C54 C55 H55 119.7 . .
C55 C56 C57 120.2(4) . .
C55 C56 H56 119.9 . .
C57 C56 H56 119.9 . .
C58 C57 C56 119.8(3) . .
C58 C57 C60 120.3(4) . .
C56 C57 C60 119.9(4) . .
C57 C58 C59 119.5(4) . .
C57 C58 H58 120.3 . .
C59 C58 H58 120.3 . .
C54 C59 C58 121.2(4) . .
C54 C59 H59 119.4 . .
C58 C59 H59 119.4 . .
O11 C60 O12 122.7(4) . .
O11 C60 C57 121.0(4) . .
O12 C60 C57 116.2(4) . .
C62 C61 C66 118.0(3) . .
C62 C61 C78 122.0(3) . .
C66 C61 C78 120.0(3) . .
C63 C62 C61 123.4(3) . .
C63 C62 H62 118.3 . .
C61 C62 H62 118.3 . .
C62 C63 C64 117.6(3) . .
C62 C63 C79 119.2(3) . .
C64 C63 C79 122.8(3) . .
C65 C64 C63 119.3(3) . .
C65 C64 C86 119.2(3) . .
C63 C64 C86 121.5(3) . .
C64 C65 C66 122.9(3) . .
C64 C65 H65 118.5 . .
C66 C65 H65 118.5 . .
C65 C66 C61 118.7(3) . .
C65 C66 C67 121.5(3) . .
C61 C66 C67 119.8(3) . .
C68 C67 C72 118.5(3) . .
C68 C67 C66 121.8(3) . .
C72 C67 C66 119.7(3) . .
C69 C68 C67 123.5(3) . .
C69 C68 H68 118.3 . .
C67 C68 H68 118.3 . .
C68 C69 C70 118.2(3) . .
C68 C69 C93 118.9(3) . .
C70 C69 C93 122.8(3) . .
C71 C70 C69 118.1(3) . .
C71 C70 C100 119.6(3) . .
C69 C70 C100 122.3(3) . .
C70 C71 C72 124.0(3) . .
C70 C71 H71 118.0 . .
C72 C71 H71 118.0 . .
C71 C72 C67 117.6(3) . .
C71 C72 C73 122.7(3) . .
C67 C72 C73 119.7(3) . .
C78 C73 C74 118.1(3) . .
C78 C73 C72 120.8(3) . .
C74 C73 C72 121.1(3) . .
C75 C74 C73 122.7(3) . .
C75 C74 H74 118.6 . .
C73 C74 H74 118.6 . .
C74 C75 C76 118.8(3) . .
C74 C75 C107 119.0(3) . .
C76 C75 C107 122.1(3) . .
C77 C76 C75 118.6(3) . .
C77 C76 C114 119.1(3) . .
C75 C76 C114 122.2(3) . .
C76 C77 C78 123.2(3) . .
C76 C77 H77 118.4 . .
C78 C77 H77 118.4 . .
C77 C78 C73 118.5(3) . .
C77 C78 C61 122.0(3) . .
C73 C78 C61 119.5(3) . .
C80 C79 C84 117.4(3) . .
C80 C79 C63 122.2(3) . .
C84 C79 C63 120.3(3) . .
C79 C80 C81 121.2(4) . .
C79 C80 H80 119.4 . .
C81 C80 H80 119.4 . .
C82 C81 C80 120.4(4) . .
C82 C81 H81 119.8 . .
C80 C81 H81 119.8 . .
C81 C82 C83 119.4(3) . .
C81 C82 C85 121.0(4) . .
C83 C82 C85 119.7(4) . .
C84 C83 C82 120.5(4) . .
C84 C83 H83 119.7 . .
C82 C83 H83 119.7 . .
C83 C84 C79 121.1(4) . .
C83 C84 H84 119.4 . .
C79 C84 H84 119.4 . .
O13 C85 O14 123.3(4) . .
O13 C85 C82 119.9(5) . .
O14 C85 C82 116.8(5) . .
C87 C86 C91 119.0(3) . .
C87 C86 C64 119.7(4) . .
C91 C86 C64 121.2(3) . .
C86 C87 C88 120.2(4) . .
C86 C87 H87 119.9 . .
C88 C87 H87 119.9 . .
C89 C88 C87 120.2(4) . .
C89 C88 H88 119.9 . .
C87 C88 H88 119.9 . .
C88 C89 C90 119.5(3) . .
C88 C89 C92 120.9(4) . .
C90 C89 C92 119.5(4) . .
C91 C90 C89 121.1(4) . .
C91 C90 H90 119.5 . .
C89 C90 H90 119.5 . .
C90 C91 C86 119.9(4) . .
C90 C91 H91 120.0 . .
C86 C91 H91 120.0 . .
O15 C92 O16 122.5(4) . .
O15 C92 C89 120.5(4) . .
O16 C92 C89 116.9(5) . .
C94 C93 C98 117.8(4) . .
C94 C93 C69 120.6(4) . .
C98 C93 C69 121.4(4) . .
C95 C94 C93 121.0(5) . .
C95 C94 H94 119.5 . .
C93 C94 H94 119.5 . .
C94 C95 C96 120.0(5) . .
C94 C95 H95 120.0 . .
C96 C95 H95 120.0 . .
C97 C96 C95 119.1(4) . .
C97 C96 C99 122.6(6) . .
C95 C96 C99 118.2(5) . .
C96 C97 C98 121.8(6) . .
C96 C97 H97 119.1 . .
C98 C97 H97 119.1 . .
C97 C98 C93 120.3(5) . .
C97 C98 H98 119.8 . .
C93 C98 H98 119.8 . .
O17 C99 O18 122.1(5) . .
O17 C99 C96 120.4(6) . .
O18 C99 C96 117.3(6) . .
C105 C100 C101 117.8(4) . .
C105 C100 C70 121.4(4) . .
C101 C100 C70 120.7(4) . .
C102 C101 C100 120.5(4) . .
C102 C101 H101 119.7 . .
C100 C101 H101 119.7 . .
C103 C102 C101 121.4(5) . .
C103 C102 H102 119.3 . .
C101 C102 H102 119.3 . .
C102 C103 C104 118.1(4) . .
C102 C103 C106 120.4(5) . .
C104 C103 C106 121.5(5) . .
C103 C104 C105 120.9(5) . .
C103 C104 H104 119.5 . .
C105 C104 H104 119.5 . .
C100 C105 C104 121.2(4) . .
C100 C105 H105 119.4 . .
C104 C105 H105 119.4 . .
O19 C106 O20 123.1(4) . .
O19 C106 C103 119.3(5) . .
O20 C106 C103 117.6(5) . .
C108 C107 C112 117.5(3) . .
C108 C107 C75 122.4(3) . .
C112 C107 C75 120.0(4) . .
C107 C108 C109 121.2(4) . .
C107 C108 H108 119.4 . .
C109 C108 H108 119.4 . .
C110 C109 C108 121.8(5) . .
C110 C109 H109 119.1 . .
C108 C109 H109 119.1 . .
C109 C110 C111 117.5(4) . .
C109 C110 C113 122.4(4) . .
C111 C110 C113 119.9(4) . .
C110 C111 C112 120.5(5) . .
C110 C111 H111 119.7 . .
C112 C111 H111 119.7 . .
C107 C112 C111 120.8(5) . .
C107 C112 H112 119.6 . .
C111 C112 H112 119.6 . .
O21 C113 O22 120.8(4) . .
O21 C113 C110 122.4(4) . .
O22 C113 C110 116.6(4) . .
C115 C114 C119 116.0(4) . .
C115 C114 C76 122.9(4) . .
C119 C114 C76 121.1(4) . .
C114 C115 C116 122.0(5) . .
C114 C115 H115 119.0 . .
C116 C115 H115 119.0 . .
C117 C116 C115 120.7(5) . .
C117 C116 H116 119.7 . .
C115 C116 H116 119.7 . .
C116 C117 C118 118.0(4) . .
C116 C117 C120 120.3(5) . .
C118 C117 C120 121.7(6) . .
C117 C118 C119 122.2(6) . .
C117 C118 H118 118.9 . .
C119 C118 H118 118.9 . .
C118 C119 C114 120.6(6) . .
C118 C119 H119 119.7 . .
C114 C119 H119 119.7 . .
O24 C120 O23 121.1(5) . .
O24 C120 C117 121.0(6) . .
O23 C120 C117 117.8(6) . .

loop_
_geom_bond_atom_site_label_1
_geom_bond_atom_site_label_2
_geom_bond_distance
_geom_bond_site_symmetry_2
O1 C25 1.291(6) .
O1 H1O 0.8200 .
O2 C25 1.224(6) .
O3 C32 1.222(5) .
O4 C32 1.274(6) .
O4 H4O 0.8200 .
O5 C39 1.256(6) .
O5 H5O 0.8200 .
O6 C39 1.264(7) .
O7 C46 1.252(7) .
O8 C46 1.274(6) .
O8 H8O 0.8200 .
O9 C53 1.271(6) .
O9 H9O 0.8200 .
O10 C53 1.242(5) .
O11 C60 1.231(5) .
O12 C60 1.285(6) .
O12 H12O 0.8200 .
O13 C85 1.245(6) .
O14 C85 1.279(6) .
O14 H14O 0.8200 .
O15 C92 1.236(6) .
O16 C92 1.259(6) .
O16 H16O 0.8200 .
O17 C99 1.253(7) .
O17 H17O 0.8200 .
O18 C99 1.271(8) .
O19 C106 1.257(6) .
O20 C106 1.272(6) .
O20 H20O 0.8200 .
O21 C113 1.211(5) .
O22 C113 1.286(6) .
O22 H22O 0.8200 .
O23 C120 1.262(7) .
O23 H23O 0.8200 .
O24 C120 1.224(7) .
C1 C2 1.381(4) .
C1 C18 1.400(4) .
C1 H1 0.9300 .
C2 C3 1.412(5) .
C2 C19 1.480(4) .
C3 C4 1.391(5) .
C3 C26 1.474(4) .
C4 C5 1.404(4) .
C4 H4 0.9300 .
C5 C18 1.418(4) .
C5 C6 1.458(4) .
C6 C7 1.402(4) .
C6 C11 1.411(4) .
C7 C8 1.374(5) .
C7 H7 0.9300 .
C8 C9 1.420(5) .
C8 C33 1.476(5) .
C9 C10 1.384(5) .
C9 C40 1.487(4) .
C10 C11 1.403(4) .
C10 H10 0.9300 .
C11 C12 1.458(4) .
C12 C13 1.398(4) .
C12 C17 1.411(4) .
C13 C14 1.366(5) .
C13 H13 0.9300 .
C14 C15 1.409(5) .
C14 C47 1.489(4) .
C15 C16 1.390(4) .
C15 C54 1.494(4) .
C16 C17 1.398(4) .
C16 H16 0.9300 .
C17 C18 1.461(4) .
C19 C24 1.354(6) .
C19 C20 1.379(6) .
C20 C21 1.370(6) .
C20 H20 0.9300 .
C21 C22 1.407(7) .
C21 H21 0.9300 .
C22 C23 1.329(7) .
C22 C25 1.488(5) .
C23 C24 1.385(6) .
C23 H23 0.9300 .
C24 H24 0.9300 .
C26 C31 1.341(6) .
C26 C27 1.401(6) .
C27 C28 1.392(6) .
C27 H27 0.9300 .
C28 C29 1.399(7) .
C28 H28 0.9300 .
C29 C30 1.338(6) .
C29 C32 1.475(5) .
C30 C31 1.395(6) .
C30 H30 0.9300 .
C31 H31 0.9300 .
C33 C34 1.375(6) .
C33 C38 1.388(6) .
C34 C35 1.360(6) .
C34 H34 0.9300 .
C35 C36 1.367(7) .
C35 H35 0.9300 .
C36 C37 1.372(7) .
C36 C39 1.480(6) .
C37 C38 1.391(6) .
C37 H37 0.9300 .
C38 H38 0.9300 .
C40 C41 1.385(6) .
C40 C45 1.386(6) .
C41 C42 1.381(6) .
C41 H41 0.9300 .
C42 C43 1.367(7) .
C42 H42 0.9300 .
C43 C44 1.357(7) .
C43 C46 1.480(6) .
C44 C45 1.374(6) .
C44 H44 0.9300 .
C45 H45 0.9300 .
C47 C52 1.391(6) .
C47 C48 1.399(5) .
C48 C49 1.375(5) .
C48 H48 0.9300 .
C49 C50 1.382(6) .
C49 H49 0.9300 .
C50 C51 1.359(6) .
C50 C53 1.479(5) .
C51 C52 1.379(5) .
C51 H51 0.9300 .
C52 H52 0.9300 .
C54 C59 1.363(5) .
C54 C55 1.394(5) .
C55 C56 1.376(5) .
C55 H55 0.9300 .
C56 C57 1.381(6) .
C56 H56 0.9300 .
C57 C58 1.377(6) .
C57 C60 1.475(5) .
C58 C59 1.396(5) .
C58 H58 0.9300 .
C59 H59 0.9300 .
C61 C62 1.399(4) .
C61 C66 1.409(4) .
C61 C78 1.471(4) .
C62 C63 1.387(4) .
C62 H62 0.9300 .
C63 C64 1.423(5) .
C63 C79 1.477(5) .
C64 C65 1.371(5) .
C64 C86 1.490(4) .
C65 C66 1.397(4) .
C65 H65 0.9300 .
C66 C67 1.470(4) .
C67 C68 1.391(4) .
C67 C72 1.413(4) .
C68 C69 1.382(5) .
C68 H68 0.9300 .
C69 C70 1.432(5) .
C69 C93 1.482(5) .
C70 C71 1.369(5) .
C70 C100 1.482(5) .
C71 C72 1.402(4) .
C71 H71 0.9300 .
C72 C73 1.459(4) .
C73 C78 1.401(4) .
C73 C74 1.415(4) .
C74 C75 1.377(5) .
C74 H74 0.9300 .
C75 C76 1.408(5) .
C75 C107 1.478(4) .
C76 C77 1.381(4) .
C76 C114 1.491(4) .
C77 C78 1.395(4) .
C77 H77 0.9300 .
C79 C80 1.386(5) .
C79 C84 1.390(6) .
C80 C81 1.389(5) .
C80 H80 0.9300 .
C81 C82 1.359(6) .
C81 H81 0.9300 .
C82 C83 1.380(6) .
C82 C85 1.483(6) .
C83 C84 1.374(5) .
C83 H83 0.9300 .
C84 H84 0.9300 .
C86 C87 1.379(6) .
C86 C91 1.406(6) .
C87 C88 1.405(5) .
C87 H87 0.9300 .
C88 C89 1.375(6) .
C88 H88 0.9300 .
C89 C90 1.381(6) .
C89 C92 1.481(5) .
C90 C91 1.376(5) .
C90 H90 0.9300 .
C91 H91 0.9300 .
C93 C94 1.392(7) .
C93 C98 1.392(7) .
C94 C95 1.377(6) .
C94 H94 0.9300 .
C95 C96 1.393(8) .
C95 H95 0.9300 .
C96 C97 1.346(8) .
C96 C99 1.475(7) .
C97 C98 1.376(6) .
C97 H97 0.9300 .
C98 H98 0.9300 .
C100 C105 1.371(6) .
C100 C101 1.397(6) .
C101 C102 1.376(6) .
C101 H101 0.9300 .
C102 C103 1.373(7) .
C102 H102 0.9300 .
C103 C104 1.377(7) .
C103 C106 1.463(6) .
C104 C105 1.382(6) .
C104 H104 0.9300 .
C105 H105 0.9300 .
C107 C108 1.353(6) .
C107 C112 1.367(6) .
C108 C109 1.390(6) .
C108 H108 0.9300 .
C109 C110 1.332(6) .
C109 H109 0.9300 .
C110 C111 1.384(7) .
C110 C113 1.470(5) .
C111 C112 1.389(6) .
C111 H111 0.9300 .
C112 H112 0.9300 .
C114 C115 1.353(6) .
C114 C119 1.384(7) .
C115 C116 1.389(6) .
C115 H115 0.9300 .
C116 C117 1.331(7) .
C116 H116 0.9300 .
C117 C118 1.346(8) .
C117 C120 1.475(6) .
C118 C119 1.358(7) .
C118 H118 0.9300 .
C119 H119 0.9300 .

loop_
_geom_hbond_atom_site_label_D
_geom_hbond_atom_site_label_H
_geom_hbond_atom_site_label_A
_geom_hbond_site_symmetry_D
_geom_hbond_site_symmetry_H
_geom_hbond_site_symmetry_A
_geom_hbond_distance_DA
_geom_hbond_distance_DH
_geom_hbond_distance_HA
_geom_hbond_angle_DHA
_geom_hbond_publ_flag
O1 H1O O7 . . 1_445 2.646(6) 0.820 1.839 167.9 no
O4 H4O O15 . . 2_666 2.616(6) 0.820 1.812 166.4 no
O5 H5O O13 . . 2_776 2.647(5) 0.820 1.839 168.3 no
O8 H8O O2 . . 1_665 2.624(5) 0.820 1.815 169.1 no
O9 H9O O21 . . 2_865 2.644(6) 0.820 1.842 165.7 no
O12 H12O O19 . . 2_755 2.621(6) 0.820 1.808 171.0 no
O14 H14O O6 . . 2_776 2.602(6) 0.820 1.811 161.9 no
O16 H16O O3 . . 2_666 2.671(6) 0.820 1.862 169.2 no
O17 H17O O24 . . 1_445 2.626(6) 0.820 1.837 160.9 no
O20 H20O O11 . . 2_755 2.658(5) 0.820 1.854 166.3 no
O22 H22O O10 . . 2_865 2.616(6) 0.820 1.816 164.7 no
O23 H23O O18 . . 1_665 2.663(8) 0.820 1.868 162.9 no

loop_
_geom_torsion_atom_site_label_1
_geom_torsion_atom_site_label_2
_geom_torsion_atom_site_label_3
_geom_torsion_atom_site_label_4
_geom_torsion
_geom_torsion_site_symmetry_1
_geom_torsion_site_symmetry_2
_geom_torsion_site_symmetry_3
_geom_torsion_site_symmetry_4
C18 C1 C2 C3 -0.3(6) . . . .
C18 C1 C2 C19 175.1(4) . . . .
C1 C2 C3 C4 1.4(6) . . . .
C19 C2 C3 C4 -173.9(4) . . . .
C1 C2 C3 C26 -179.5(4) . . . .
C19 C2 C3 C26 5.2(6) . . . .
C2 C3 C4 C5 -1.7(6) . . . .
C26 C3 C4 C5 179.1(4) . . . .
C3 C4 C5 C18 0.9(6) . . . .
C3 C4 C5 C6 -177.1(4) . . . .
C4 C5 C6 C7 -4.5(6) . . . .
C18 C5 C6 C7 177.6(4) . . . .
C4 C5 C6 C11 174.3(4) . . . .
C18 C5 C6 C11 -3.7(6) . . . .
C11 C6 C7 C8 -1.9(7) . . . .
C5 C6 C7 C8 176.9(4) . . . .
C6 C7 C8 C9 1.4(7) . . . .
C6 C7 C8 C33 -175.2(4) . . . .
C7 C8 C9 C10 0.0(6) . . . .
C33 C8 C9 C10 176.5(4) . . . .
C7 C8 C9 C40 177.0(4) . . . .
C33 C8 C9 C40 -6.5(7) . . . .
C8 C9 C10 C11 -0.8(7) . . . .
C40 C9 C10 C11 -177.9(4) . . . .
C9 C10 C11 C6 0.3(6) . . . .
C9 C10 C11 C12 176.3(4) . . . .
C7 C6 C11 C10 1.0(6) . . . .
C5 C6 C11 C10 -177.8(4) . . . .
C7 C6 C11 C12 -175.1(4) . . . .
C5 C6 C11 C12 6.1(6) . . . .
C10 C11 C12 C13 0.7(6) . . . .
C6 C11 C12 C13 176.5(4) . . . .
C10 C11 C12 C17 -177.5(4) . . . .
C6 C11 C12 C17 -1.6(6) . . . .
C17 C12 C13 C14 0.2(6) . . . .
C11 C12 C13 C14 -178.0(4) . . . .
C12 C13 C14 C15 1.3(6) . . . .
C12 C13 C14 C47 179.1(4) . . . .
C13 C14 C15 C16 -0.9(6) . . . .
C47 C14 C15 C16 -178.6(4) . . . .
C13 C14 C15 C54 -175.9(4) . . . .
C47 C14 C15 C54 6.4(6) . . . .
C14 C15 C16 C17 -0.9(6) . . . .
C54 C15 C16 C17 174.3(4) . . . .
C15 C16 C17 C12 2.3(6) . . . .
C15 C16 C17 C18 -175.9(4) . . . .
C13 C12 C17 C16 -1.9(6) . . . .
C11 C12 C17 C16 176.3(4) . . . .
C13 C12 C17 C18 176.4(4) . . . .
C11 C12 C17 C18 -5.4(6) . . . .
C2 C1 C18 C5 -0.5(6) . . . .
C2 C1 C18 C17 -178.9(4) . . . .
C4 C5 C18 C1 0.3(6) . . . .
C6 C5 C18 C1 178.3(4) . . . .
C4 C5 C18 C17 178.7(4) . . . .
C6 C5 C18 C17 -3.3(6) . . . .
C16 C17 C18 C1 4.4(6) . . . .
C12 C17 C18 C1 -173.8(4) . . . .
C16 C17 C18 C5 -174.0(4) . . . .
C12 C17 C18 C5 7.8(6) . . . .
C1 C2 C19 C24 63.4(6) . . . .
C3 C2 C19 C24 -121.3(5) . . . .
C1 C2 C19 C20 -119.0(5) . . . .
C3 C2 C19 C20 56.3(6) . . . .
C24 C19 C20 C21 -7.7(8) . . . .
C2 C19 C20 C21 174.6(5) . . . .
C19 C20 C21 C22 4.2(8) . . . .
C20 C21 C22 C23 1.8(8) . . . .
C20 C21 C22 C25 179.8(5) . . . .
C21 C22 C23 C24 -4.1(9) . . . .
C25 C22 C23 C24 177.9(5) . . . .
C20 C19 C24 C23 5.4(8) . . . .
C2 C19 C24 C23 -176.9(5) . . . .
C22 C23 C24 C19 0.4(9) . . . .
C23 C22 C25 O2 5.2(9) . . . .
C21 C22 C25 O2 -172.7(6) . . . .
C23 C22 C25 O1 -179.2(6) . . . .
C21 C22 C25 O1 2.9(8) . . . .
C4 C3 C26 C31 -112.0(5) . . . .
C2 C3 C26 C31 68.9(6) . . . .
C4 C3 C26 C27 62.4(5) . . . .
C2 C3 C26 C27 -116.7(5) . . . .
C31 C26 C27 C28 -6.3(7) . . . .
C3 C26 C27 C28 179.1(4) . . . .
C26 C27 C28 C29 2.9(8) . . . .
C27 C28 C29 C30 4.2(8) . . . .
C27 C28 C29 C32 -178.9(5) . . . .
C28 C29 C30 C31 -7.7(8) . . . .
C32 C29 C30 C31 175.5(5) . . . .
C27 C26 C31 C30 2.8(7) . . . .
C3 C26 C31 C30 177.4(4) . . . .
C29 C30 C31 C26 4.2(8) . . . .
C30 C29 C32 O3 11.4(8) . . . .
C28 C29 C32 O3 -165.5(5) . . . .
C30 C29 C32 O4 -170.4(5) . . . .
C28 C29 C32 O4 12.7(8) . . . .
C7 C8 C33 C34 120.5(5) . . . .
C9 C8 C33 C34 -56.0(6) . . . .
C7 C8 C33 C38 -56.6(6) . . . .
C9 C8 C33 C38 127.0(5) . . . .
C38 C33 C34 C35 1.0(8) . . . .
C8 C33 C34 C35 -176.1(5) . . . .
C33 C34 C35 C36 -2.1(9) . . . .
C34 C35 C36 C37 2.2(9) . . . .
C34 C35 C36 C39 -177.9(5) . . . .
C35 C36 C37 C38 -1.2(9) . . . .
C39 C36 C37 C38 178.8(5) . . . .
C34 C33 C38 C37 -0.1(7) . . . .
C8 C33 C38 C37 177.0(5) . . . .
C36 C37 C38 C33 0.2(8) . . . .
C35 C36 C39 O5 -179.1(6) . . . .
C37 C36 C39 O5 0.9(9) . . . .
C35 C36 C39 O6 -0.6(9) . . . .
C37 C36 C39 O6 179.4(6) . . . .
C10 C9 C40 C41 -57.3(6) . . . .
C8 C9 C40 C41 125.7(5) . . . .
C10 C9 C40 C45 120.6(5) . . . .
C8 C9 C40 C45 -56.4(6) . . . .
C45 C40 C41 C42 0.1(7) . . . .
C9 C40 C41 C42 178.0(4) . . . .
C40 C41 C42 C43 1.3(8) . . . .
C41 C42 C43 C44 -1.9(8) . . . .
C41 C42 C43 C46 177.8(5) . . . .
C42 C43 C44 C45 1.0(9) . . . .
C46 C43 C44 C45 -178.6(5) . . . .
C43 C44 C45 C40 0.4(9) . . . .
C41 C40 C45 C44 -1.0(7) . . . .
C9 C40 C45 C44 -178.9(5) . . . .
C44 C43 C46 O7 -2.2(9) . . . .
C42 C43 C46 O7 178.2(6) . . . .
C44 C43 C46 O8 177.5(6) . . . .
C42 C43 C46 O8 -2.1(8) . . . .
C13 C14 C47 C52 54.5(6) . . . .
C15 C14 C47 C52 -127.7(4) . . . .
C13 C14 C47 C48 -123.6(4) . . . .
C15 C14 C47 C48 54.1(6) . . . .
C52 C47 C48 C49 2.2(6) . . . .
C14 C47 C48 C49 -179.6(4) . . . .
C47 C48 C49 C50 -0.4(7) . . . .
C48 C49 C50 C51 -1.0(7) . . . .
C48 C49 C50 C53 178.6(4) . . . .
C49 C50 C51 C52 0.5(7) . . . .
C53 C50 C51 C52 -179.0(4) . . . .
C50 C51 C52 C47 1.3(7) . . . .
C48 C47 C52 C51 -2.7(6) . . . .
C14 C47 C52 C51 179.1(4) . . . .
C51 C50 C53 O10 -179.3(5) . . . .
C49 C50 C53 O10 1.2(7) . . . .
C51 C50 C53 O9 4.3(7) . . . .
C49 C50 C53 O9 -175.2(5) . . . .
C16 C15 C54 C59 -120.2(4) . . . .
C14 C15 C54 C59 54.7(6) . . . .
C16 C15 C54 C55 57.6(5) . . . .
C14 C15 C54 C55 -127.4(4) . . . .
C59 C54 C55 C56 0.1(6) . . . .
C15 C54 C55 C56 -177.8(4) . . . .
C54 C55 C56 C57 1.1(7) . . . .
C55 C56 C57 C58 -1.5(7) . . . .
C55 C56 C57 C60 -179.9(5) . . . .
C56 C57 C58 C59 0.8(7) . . . .
C60 C57 C58 C59 179.2(4) . . . .
C55 C54 C59 C58 -0.8(6) . . . .
C15 C54 C59 C58 177.1(4) . . . .
C57 C58 C59 C54 0.4(7) . . . .
C58 C57 C60 O11 -178.7(5) . . . .
C56 C57 C60 O11 -0.3(8) . . . .
C58 C57 C60 O12 2.0(8) . . . .
C56 C57 C60 O12 -179.6(5) . . . .
C66 C61 C62 C63 -2.3(6) . . . .
C78 C61 C62 C63 175.5(4) . . . .
C61 C62 C63 C64 0.5(6) . . . .
C61 C62 C63 C79 -173.7(4) . . . .
C62 C63 C64 C65 0.5(6) . . . .
C79 C63 C64 C65 174.5(4) . . . .
C62 C63 C64 C86 179.2(4) . . . .
C79 C63 C64 C86 -6.9(6) . . . .
C63 C64 C65 C66 0.3(6) . . . .
C86 C64 C65 C66 -178.4(4) . . . .
C64 C65 C66 C61 -2.0(6) . . . .
C64 C65 C66 C67 175.8(4) . . . .
C62 C61 C66 C65 2.9(6) . . . .
C78 C61 C66 C65 -174.9(4) . . . .
C62 C61 C66 C67 -175.0(4) . . . .
C78 C61 C66 C67 7.2(6) . . . .
C65 C66 C67 C68 -2.2(6) . . . .
C61 C66 C67 C68 175.7(4) . . . .
C65 C66 C67 C72 -179.2(4) . . . .
C61 C66 C67 C72 -1.3(6) . . . .
C72 C67 C68 C69 3.1(7) . . . .
C66 C67 C68 C69 -173.9(4) . . . .
C67 C68 C69 C70 -1.5(7) . . . .
C67 C68 C69 C93 175.5(4) . . . .
C68 C69 C70 C71 0.1(7) . . . .
C93 C69 C70 C71 -176.7(4) . . . .
C68 C69 C70 C100 -178.4(4) . . . .
C93 C69 C70 C100 4.7(7) . . . .
C69 C70 C71 C72 -0.5(7) . . . .
C100 C70 C71 C72 178.1(4) . . . .
C70 C71 C72 C67 2.0(7) . . . .
C70 C71 C72 C73 -178.3(4) . . . .
C68 C67 C72 C71 -3.2(6) . . . .
C66 C67 C72 C71 173.9(4) . . . .
C68 C67 C72 C73 177.1(4) . . . .
C66 C67 C72 C73 -5.8(6) . . . .
C71 C72 C73 C78 -172.5(4) . . . .
C67 C72 C73 C78 7.2(6) . . . .
C71 C72 C73 C74 7.3(6) . . . .
C67 C72 C73 C74 -173.0(4) . . . .
C78 C73 C74 C75 -0.9(6) . . . .
C72 C73 C74 C75 179.3(4) . . . .
C73 C74 C75 C76 0.4(6) . . . .
C73 C74 C75 C107 176.4(4) . . . .
C74 C75 C76 C77 0.0(6) . . . .
C107 C75 C76 C77 -175.9(4) . . . .
C74 C75 C76 C114 -177.5(4) . . . .
C107 C75 C76 C114 6.6(6) . . . .
C75 C76 C77 C78 0.2(6) . . . .
C114 C76 C77 C78 177.8(4) . . . .
C76 C77 C78 C73 -0.7(6) . . . .
C76 C77 C78 C61 -178.5(4) . . . .
C74 C73 C78 C77 1.1(6) . . . .
C72 C73 C78 C77 -179.1(4) . . . .
C74 C73 C78 C61 178.9(4) . . . .
C72 C73 C78 C61 -1.3(6) . . . .
C62 C61 C78 C77 -5.9(6) . . . .
C66 C61 C78 C77 171.8(4) . . . .
C62 C61 C78 C73 176.3(4) . . . .
C66 C61 C78 C73 -5.9(6) . . . .
C62 C63 C79 C80 -58.6(5) . . . .
C64 C63 C79 C80 127.5(4) . . . .
C62 C63 C79 C84 118.3(4) . . . .
C64 C63 C79 C84 -55.5(6) . . . .
C84 C79 C80 C81 0.0(6) . . . .
C63 C79 C80 C81 177.0(4) . . . .
C79 C80 C81 C82 -1.0(7) . . . .
C80 C81 C82 C83 1.7(7) . . . .
C80 C81 C82 C85 -179.1(5) . . . .
C81 C82 C83 C84 -1.3(8) . . . .
C85 C82 C83 C84 179.4(5) . . . .
C82 C83 C84 C79 0.2(7) . . . .
C80 C79 C84 C83 0.4(6) . . . .
C63 C79 C84 C83 -176.7(4) . . . .
C81 C82 C85 O13 -1.5(8) . . . .
C83 C82 C85 O13 177.7(5) . . . .
C81 C82 C85 O14 179.9(5) . . . .
C83 C82 C85 O14 -0.9(8) . . . .
C65 C64 C86 C87 -54.3(5) . . . .
C63 C64 C86 C87 127.0(4) . . . .
C65 C64 C86 C91 122.9(4) . . . .
C63 C64 C86 C91 -55.8(5) . . . .
C91 C86 C87 C88 2.7(6) . . . .
C64 C86 C87 C88 180.0(4) . . . .
C86 C87 C88 C89 -2.4(7) . . . .
C87 C88 C89 C90 0.5(7) . . . .
C87 C88 C89 C92 178.3(5) . . . .
C88 C89 C90 C91 0.9(7) . . . .
C92 C89 C90 C91 -176.8(4) . . . .
C89 C90 C91 C86 -0.6(6) . . . .
C87 C86 C91 C90 -1.2(6) . . . .
C64 C86 C91 C90 -178.5(4) . . . .
C88 C89 C92 O15 163.1(6) . . . .
C90 C89 C92 O15 -19.2(8) . . . .
C88 C89 C92 O16 -12.8(8) . . . .
C90 C89 C92 O16 164.9(5) . . . .
C68 C69 C93 C94 60.7(6) . . . .
C70 C69 C93 C94 -122.5(5) . . . .
C68 C69 C93 C98 -113.9(5) . . . .
C70 C69 C93 C98 62.9(7) . . . .
C98 C93 C94 C95 -1.8(8) . . . .
C69 C93 C94 C95 -176.6(5) . . . .
C93 C94 C95 C96 1.0(9) . . . .
C94 C95 C96 C97 -0.6(10) . . . .
C94 C95 C96 C99 179.0(6) . . . .
C95 C96 C97 C98 1.0(11) . . . .
C99 C96 C97 C98 -178.6(7) . . . .
C96 C97 C98 C93 -1.8(11) . . . .
C94 C93 C98 C97 2.1(9) . . . .
C69 C93 C98 C97 176.9(6) . . . .
C97 C96 C99 O17 -171.2(7) . . . .
C95 C96 C99 O17 9.2(10) . . . .
C97 C96 C99 O18 13.0(11) . . . .
C95 C96 C99 O18 -166.6(7) . . . .
C71 C70 C100 C105 51.0(7) . . . .
C69 C70 C100 C105 -130.5(5) . . . .
C71 C70 C100 C101 -125.0(5) . . . .
C69 C70 C100 C101 53.5(7) . . . .
C105 C100 C101 C102 -0.3(8) . . . .
C70 C100 C101 C102 175.8(5) . . . .
C100 C101 C102 C103 2.7(9) . . . .
C101 C102 C103 C104 -3.2(9) . . . .
C101 C102 C103 C106 176.9(6) . . . .
C102 C103 C104 C105 1.5(9) . . . .
C106 C103 C104 C105 -178.6(5) . . . .
C101 C100 C105 C104 -1.4(8) . . . .
C70 C100 C105 C104 -177.5(5) . . . .
C103 C104 C105 C100 0.8(9) . . . .
C102 C103 C106 O19 -0.4(9) . . . .
C104 C103 C106 O19 179.7(6) . . . .
C102 C103 C106 O20 178.8(6) . . . .
C104 C103 C106 O20 -1.1(9) . . . .
C74 C75 C107 C108 66.2(6) . . . .
C76 C75 C107 C108 -118.0(5) . . . .
C74 C75 C107 C112 -119.0(5) . . . .
C76 C75 C107 C112 56.9(6) . . . .
C112 C107 C108 C109 6.4(9) . . . .
C75 C107 C108 C109 -178.6(5) . . . .
C107 C108 C109 C110 0.1(10) . . . .
C108 C109 C110 C111 -6.2(9) . . . .
C108 C109 C110 C113 178.6(5) . . . .
C109 C110 C111 C112 5.8(10) . . . .
C113 C110 C111 C112 -178.9(6) . . . .
C108 C107 C112 C111 -6.7(9) . . . .
C75 C107 C112 C111 178.1(6) . . . .
C110 C111 C112 C107 0.7(11) . . . .
C109 C110 C113 O21 1.2(8) . . . .
C111 C110 C113 O21 -173.8(6) . . . .
C109 C110 C113 O22 176.6(6) . . . .
C111 C110 C113 O22 1.6(8) . . . .
C77 C76 C114 C115 -111.3(5) . . . .
C75 C76 C114 C115 66.2(6) . . . .
C77 C76 C114 C119 66.5(7) . . . .
C75 C76 C114 C119 -116.0(6) . . . .
C119 C114 C115 C116 2.1(8) . . . .
C76 C114 C115 C116 -180.0(4) . . . .
C114 C115 C116 C117 3.7(8) . . . .
C115 C116 C117 C118 -3.8(10) . . . .
C115 C116 C117 C120 176.4(5) . . . .
C116 C117 C118 C119 -1.9(14) . . . .
C120 C117 C118 C119 177.8(8) . . . .
C117 C118 C119 C114 7.9(16) . . . .
C115 C114 C119 C118 -7.7(11) . . . .
C76 C114 C119 C118 174.3(8) . . . .
C116 C117 C120 O24 12.4(9) . . . .
C118 C117 C120 O24 -167.4(8) . . . .
C116 C117 C120 O23 -163.0(7) . . . .
C118 C117 C120 O23 17.2(11) . . . .

loop_
_platon_squeeze_void_nr
_platon_squeeze_void_average_x
_platon_squeeze_void_average_y
_platon_squeeze_void_average_z
_platon_squeeze_void_volume
_platon_squeeze_void_count_electrons
_platon_squeeze_void_content
1 -0.019 0.000 -0.002 4463 560 ' '
